data_4082995
loop_
_publ_author_name
'Nelson, David J.'
'Collado, Alba'
'Manzini, Simone'
'Meiries, Sebastien'
'Slawin, Alexandra M. Z.'
'Cordes, David B.'
'Nolan, Steven P.'

_publ_section_title
;
 Methoxy-FunctionalizedN-Heterocyclic Carbenes
;
_journal_issue 8
_journal_name_full Organometallics
_journal_page_first 2048
_journal_paper_doi 10.1021/om5001919
_journal_volume 33
_journal_year 2014
_chemical_formula_moiety 'C37 H54 Cl Ir N2 O2'
_chemical_formula_sum 'C37 H54 Cl Ir N2 O2'
_chemical_formula_weight 786.52
_space_group_IT_number 14
_symmetry_cell_setting monoclinic
_symmetry_Int_Tables_number 14
_symmetry_space_group_name_Hall '-P 2ybc'
_symmetry_space_group_name_H-M 'P 1 21/c 1'
_atom_sites_solution_hydrogens geom
_atom_sites_solution_primary direct
_atom_sites_solution_secondary difmap
_cell_angle_alpha 90.0000
_cell_angle_beta 96.229(9)
_cell_angle_gamma 90.0000
_cell_formula_units_Z 4
_cell_length_a 10.254(3)
_cell_length_b 16.324(5)
_cell_length_c 24.961(8)
_cell_measurement_reflns_used 10248
_cell_measurement_temperature 93
_cell_measurement_theta_max 25.35
_cell_measurement_theta_min 2.06
_cell_volume 4153(2)
_computing_cell_refinement 'CrystalClear-SM Expert 2.0 rc13'
_computing_data_collection 'CrystalClear-SM Expert 2.0 rc13 (Rigaku, 2009)'
_computing_data_reduction 'CrystalClear-SM Expert 2.0 rc13'
_computing_molecular_graphics 'CrystalStructure 4.0'
_computing_publication_material 'CrystalStructure 4.0 (Rigaku, 2010)'
_computing_structure_refinement 'SHELXL97 (Sheldrick, 2008)'
_computing_structure_solution 'DIRDIF99-PATTY (Gould, et al., 1999)'
_diffrn_ambient_temperature 93
_diffrn_detector_area_resol_mean 14.629
_diffrn_measured_fraction_theta_full 0.995
_diffrn_measured_fraction_theta_max 0.990
_diffrn_measurement_device_type 'Rigaku Mercury70'
_diffrn_measurement_method \w
_diffrn_radiation_type 'Mo K\a'
_diffrn_radiation_wavelength 0.71075
_diffrn_reflns_av_R_equivalents 0.1115
_diffrn_reflns_Laue_measured_fraction_full 0.995
_diffrn_reflns_Laue_measured_fraction_max 0.990
_diffrn_reflns_limit_h_max 11
_diffrn_reflns_limit_h_min -12
_diffrn_reflns_limit_k_max 19
_diffrn_reflns_limit_k_min -16
_diffrn_reflns_limit_l_max 24
_diffrn_reflns_limit_l_min -30
_diffrn_reflns_number 25623
_diffrn_reflns_point_group_measured_fraction_full 0.995
_diffrn_reflns_point_group_measured_fraction_max 0.990
_diffrn_reflns_theta_full 25.000
_diffrn_reflns_theta_max 25.358
_diffrn_reflns_theta_min 2.062
_diffrn_standards_number 0
_exptl_absorpt_coefficient_mu 3.316
_exptl_absorpt_correction_T_max 0.905
_exptl_absorpt_correction_T_min 0.445
_exptl_absorpt_correction_type multi-scan
_exptl_absorpt_process_details 'REQAB (Rigaku, 1998)'
_exptl_crystal_colour yellow
_exptl_crystal_density_diffrn 1.258
_exptl_crystal_density_method 'not measured'
_exptl_crystal_description prism
_exptl_crystal_F_000 1600.00
_exptl_crystal_size_max 0.100
_exptl_crystal_size_mid 0.100
_exptl_crystal_size_min 0.030
_refine_diff_density_max 2.150
_refine_diff_density_min -1.140
_refine_ls_extinction_method none
_refine_ls_goodness_of_fit_ref 1.096
_refine_ls_hydrogen_treatment constr
_refine_ls_number_parameters 388
_refine_ls_number_reflns 7536
_refine_ls_number_restraints 0
_refine_ls_R_factor_gt 0.0938
_refine_ls_shift/su_max 0.000
_refine_ls_structure_factor_coef Fsqd
_refine_ls_weighting_details 'w = 1/[\s^2^(Fo^2^)+(0.0835P)^2^+86.5694P] where P=(Fo^2^+2Fc^2^)/3'
_refine_ls_weighting_scheme calc
_refine_ls_wR_factor_ref 0.2700
_reflns_number_gt 5002
_reflns_number_total 7536
_reflns_threshold_expression F^2^>2.0\s(F^2^)
_cod_data_source_file om5001919_si_002.cif
_cod_data_source_block 3d
_cod_depositor_comments 'Adding full bibliography for 4082989--4083003.cif.'
_cod_database_code 4082995

loop_
_symmetry_equiv_pos_site_id
_symmetry_equiv_pos_as_xyz
1 +X,+Y,+Z
2 -X,1/2+Y,1/2-Z
3 -X,-Y,-Z
4 +X,1/2-Y,1/2+Z

loop_
_atom_site_label
_atom_site_type_symbol
_atom_site_fract_x
_atom_site_fract_y
_atom_site_fract_z
_atom_site_U_iso_or_equiv
_atom_site_adp_type
_atom_site_occupancy
_atom_site_symmetry_multiplicity
_atom_site_calc_flag
_atom_site_refinement_flags
Ir1 Ir 0.06750(6) 0.05675(4) 0.17251(3) 0.0365(3) Uani 1.0 4 d .
Cl1 Cl 0.0794(5) 0.0489(3) 0.26730(17) 0.0493(11) Uani 1.0 4 d .
O9 O 0.2711(14) -0.3133(9) 0.2233(6) 0.064(4) Uani 1.0 4 d .
O22 O 0.1419(16) 0.4319(10) 0.0734(8) 0.089(6) Uani 1.0 4 d .
N2 N 0.3546(12) 0.0200(8) 0.2042(6) 0.037(4) Uani 1.0 4 d .
N5 N 0.3311(12) 0.1488(8) 0.1773(6) 0.038(4) Uani 1.0 4 d .
C1 C 0.2633(15) 0.0756(10) 0.1824(6) 0.035(4) Uani 1.0 4 d .
C3 C 0.4874(17) 0.0537(12) 0.2136(9) 0.059(6) Uani 1.0 4 d .
C4 C 0.4663(15) 0.1457(10) 0.2036(7) 0.039(4) Uani 1.0 4 d .
C6 C 0.3326(16) -0.0663(11) 0.2091(8) 0.044(5) Uani 1.0 4 d .
C7 C 0.3253(16) -0.1149(11) 0.1620(7) 0.042(5) Uani 1.0 4 d .
C8 C 0.3034(17) -0.1995(12) 0.1666(8) 0.049(5) Uani 1.0 4 d .
C9 C 0.2929(17) -0.2321(11) 0.2164(9) 0.048(5) Uani 1.0 4 d .
C10 C 0.3083(17) -0.1873(11) 0.2616(8) 0.045(5) Uani 1.0 4 d .
C11 C 0.3301(16) -0.1008(11) 0.2600(7) 0.039(4) Uani 1.0 4 d .
C12 C 0.3465(19) -0.0790(12) 0.1085(8) 0.052(5) Uani 1.0 4 d .
C13 C 0.268(3) -0.1199(13) 0.0581(8) 0.065(6) Uani 1.0 4 d .
C14 C 0.494(2) -0.0891(16) 0.0984(10) 0.077(7) Uani 1.0 4 d .
C15 C 0.3613(17) -0.0534(11) 0.3117(7) 0.047(5) Uani 1.0 4 d .
C16 C 0.267(3) -0.0778(14) 0.3534(9) 0.069(6) Uani 1.0 4 d .
C17 C 0.502(2) -0.0719(12) 0.3341(8) 0.059(6) Uani 1.0 4 d .
C18 C 0.234(3) -0.3638(12) 0.1798(10) 0.071(7) Uani 1.0 4 d .
C19 C 0.2805(14) 0.2229(10) 0.1528(7) 0.035(4) Uani 1.0 4 d .
C20 C 0.2082(15) 0.2771(10) 0.1808(7) 0.038(4) Uani 1.0 4 d .
C21 C 0.1595(18) 0.3451(11) 0.1530(8) 0.048(5) Uani 1.0 4 d .
C22 C 0.1904(17) 0.3639(13) 0.1027(9) 0.055(5) Uani 1.0 4 d .
C23 C 0.2601(16) 0.3090(11) 0.0761(8) 0.047(5) Uani 1.0 4 d .
C24 C 0.3098(16) 0.2385(11) 0.1006(8) 0.043(4) Uani 1.0 4 d .
C25 C 0.1884(16) 0.2624(12) 0.2378(7) 0.047(5) Uani 1.0 4 d .
C26 C 0.0466(18) 0.2778(13) 0.2493(8) 0.056(5) Uani 1.0 4 d .
C27 C 0.2771(17) 0.3217(14) 0.2723(8) 0.062(6) Uani 1.0 4 d .
C28 C 0.3876(18) 0.1805(12) 0.0683(8) 0.052(5) Uani 1.0 4 d .
C29 C 0.318(2) 0.1428(16) 0.0217(9) 0.075(7) Uani 1.0 4 d .
C30 C 0.5129(19) 0.2206(14) 0.0535(10) 0.068(6) Uani 1.0 4 d .
C31 C 0.044(3) 0.4802(17) 0.0905(13) 0.107(10) Uani 1.0 4 d .
C41 C 0.0421(17) 0.0368(11) 0.0876(7) 0.044(5) Uani 1.0 4 d .
C42 C 0.0224(18) 0.1211(12) 0.0980(7) 0.048(5) Uani 1.0 4 d .
C43 C -0.1114(16) 0.1612(13) 0.0952(9) 0.059(6) Uani 1.0 4 d .
C44 C -0.2127(17) 0.1137(12) 0.1238(9) 0.056(5) Uani 1.0 4 d .
C45 C -0.1477(17) 0.0643(13) 0.1702(8) 0.050(5) Uani 1.0 4 d .
C46 C -0.1092(16) -0.0174(13) 0.1667(7) 0.048(5) Uani 1.0 4 d .
C47 C -0.1145(19) -0.0692(13) 0.1177(8) 0.059(6) Uani 1.0 4 d .
C48 C -0.0694(19) -0.0244(14) 0.0684(8) 0.060(6) Uani 1.0 4 d .
H3A H 0.5451 0.0301 0.1883 0.0709 Uiso 1.0 4 calc R
H3B H 0.5265 0.0432 0.2510 0.0709 Uiso 1.0 4 calc R
H4A H 0.4752 0.1767 0.2379 0.0463 Uiso 1.0 4 calc R
H4B H 0.5291 0.1676 0.1798 0.0463 Uiso 1.0 4 calc R
H8 H 0.2960 -0.2335 0.1356 0.0593 Uiso 1.0 4 calc R
H10 H 0.3046 -0.2135 0.2954 0.0541 Uiso 1.0 4 calc R
H12 H 0.3246 -0.0193 0.1087 0.0622 Uiso 1.0 4 calc R
H13A H 0.1738 -0.1158 0.0612 0.0784 Uiso 1.0 4 calc R
H13B H 0.2930 -0.1777 0.0563 0.0784 Uiso 1.0 4 calc R
H13C H 0.2883 -0.0918 0.0253 0.0784 Uiso 1.0 4 calc R
H14A H 0.5169 -0.1473 0.0990 0.0926 Uiso 1.0 4 calc R
H14B H 0.5498 -0.0603 0.1268 0.0926 Uiso 1.0 4 calc R
H14C H 0.5072 -0.0657 0.0633 0.0926 Uiso 1.0 4 calc R
H15 H 0.3521 0.0066 0.3039 0.0560 Uiso 1.0 4 calc R
H16A H 0.2767 -0.1363 0.3616 0.0834 Uiso 1.0 4 calc R
H16B H 0.1761 -0.0666 0.3385 0.0834 Uiso 1.0 4 calc R
H16C H 0.2878 -0.0459 0.3865 0.0834 Uiso 1.0 4 calc R
H17A H 0.5618 -0.0558 0.3077 0.0710 Uiso 1.0 4 calc R
H17B H 0.5119 -0.1306 0.3416 0.0710 Uiso 1.0 4 calc R
H17C H 0.5245 -0.0410 0.3676 0.0710 Uiso 1.0 4 calc R
H18A H 0.3020 -0.3635 0.1552 0.0853 Uiso 1.0 4 calc R
H18B H 0.1512 -0.3439 0.1608 0.0853 Uiso 1.0 4 calc R
H18C H 0.2218 -0.4197 0.1927 0.0853 Uiso 1.0 4 calc R
H21 H 0.1020 0.3805 0.1695 0.0580 Uiso 1.0 4 calc R
H23 H 0.2747 0.3197 0.0399 0.0564 Uiso 1.0 4 calc R
H25 H 0.2137 0.2048 0.2478 0.0562 Uiso 1.0 4 calc R
H26A H -0.0127 0.2425 0.2261 0.0670 Uiso 1.0 4 calc R
H26B H 0.0238 0.3353 0.2420 0.0670 Uiso 1.0 4 calc R
H26C H 0.0379 0.2653 0.2872 0.0670 Uiso 1.0 4 calc R
H27A H 0.2520 0.3782 0.2626 0.0740 Uiso 1.0 4 calc R
H27B H 0.3685 0.3125 0.2659 0.0740 Uiso 1.0 4 calc R
H27C H 0.2675 0.3124 0.3105 0.0740 Uiso 1.0 4 calc R
H28 H 0.4166 0.1346 0.0934 0.0629 Uiso 1.0 4 calc R
H29A H 0.2843 0.1853 -0.0039 0.0900 Uiso 1.0 4 calc R
H29B H 0.2450 0.1104 0.0326 0.0900 Uiso 1.0 4 calc R
H29C H 0.3780 0.1069 0.0045 0.0900 Uiso 1.0 4 calc R
H30A H 0.4905 0.2633 0.0264 0.0819 Uiso 1.0 4 calc R
H30B H 0.5682 0.1792 0.0387 0.0819 Uiso 1.0 4 calc R
H30C H 0.5605 0.2452 0.0857 0.0819 Uiso 1.0 4 calc R
H31A H 0.0741 0.5028 0.1262 0.1284 Uiso 1.0 4 calc R
H31B H -0.0345 0.4471 0.0927 0.1284 Uiso 1.0 4 calc R
H31C H 0.0245 0.5251 0.0649 0.1284 Uiso 1.0 4 calc R
H43A H -0.1457 0.1682 0.0568 0.0711 Uiso 1.0 4 calc R
H43B H -0.1010 0.2165 0.1114 0.0711 Uiso 1.0 4 calc R
H44A H -0.2756 0.1526 0.1372 0.0669 Uiso 1.0 4 calc R
H44B H -0.2624 0.0765 0.0977 0.0669 Uiso 1.0 4 calc R
H47A H -0.2057 -0.0886 0.1085 0.0706 Uiso 1.0 4 calc R
H47B H -0.0583 -0.1179 0.1258 0.0706 Uiso 1.0 4 calc R
H48A H -0.0372 -0.0648 0.0433 0.0716 Uiso 1.0 4 calc R
H48B H -0.1442 0.0055 0.0491 0.0716 Uiso 1.0 4 calc R
H41 H 0.1293 0.0164 0.0928 0.0527 Uiso 1.0 4 calc R
H42 H 0.0975 0.1543 0.1072 0.0572 Uiso 1.0 4 calc R
H45 H -0.1318 0.0906 0.2043 0.0603 Uiso 1.0 4 calc R
H46 H -0.0757 -0.0428 0.1996 0.0581 Uiso 1.0 4 calc R

loop_
_atom_site_aniso_label
_atom_site_aniso_U_11
_atom_site_aniso_U_22
_atom_site_aniso_U_33
_atom_site_aniso_U_12
_atom_site_aniso_U_13
_atom_site_aniso_U_23
Ir1 0.0270(4) 0.0436(4) 0.0393(4) -0.0001(3) 0.0045(3) 0.0029(3)
Cl1 0.042(3) 0.071(3) 0.036(3) 0.006(3) 0.0088(19) 0.008(3)
O9 0.067(9) 0.060(9) 0.061(10) -0.004(7) -0.012(7) 0.020(8)
O22 0.064(10) 0.085(12) 0.121(15) 0.011(9) 0.017(10) 0.060(11)
N2 0.023(7) 0.036(7) 0.054(9) 0.006(6) 0.009(7) -0.005(7)
N5 0.018(7) 0.048(9) 0.048(9) -0.006(6) 0.005(6) 0.003(7)
C1 0.033(9) 0.050(10) 0.022(8) -0.008(8) 0.004(7) 0.006(7)
C3 0.024(9) 0.070(13) 0.080(15) -0.017(10) -0.010(9) -0.002(11)
C4 0.027(9) 0.039(9) 0.050(11) 0.005(7) 0.006(8) 0.005(8)
C6 0.030(9) 0.049(11) 0.051(12) -0.002(8) -0.000(8) -0.018(9)
C7 0.034(10) 0.054(11) 0.040(11) 0.014(9) 0.012(8) 0.016(8)
C8 0.038(10) 0.053(11) 0.059(13) 0.010(9) 0.009(9) 0.000(9)
C9 0.035(10) 0.035(10) 0.076(15) 0.003(8) 0.009(9) 0.008(9)
C10 0.044(11) 0.047(11) 0.042(11) 0.001(9) -0.007(8) 0.003(9)
C11 0.033(9) 0.049(10) 0.032(10) 0.018(8) -0.006(7) 0.007(8)
C12 0.053(12) 0.055(11) 0.049(12) 0.004(10) 0.015(10) -0.003(9)
C13 0.084(16) 0.059(13) 0.054(14) 0.010(12) 0.011(12) -0.007(10)
C14 0.062(15) 0.100(18) 0.075(17) 0.003(14) 0.033(13) 0.005(14)
C15 0.048(11) 0.044(10) 0.047(11) 0.034(9) -0.000(9) 0.009(9)
C16 0.078(16) 0.084(16) 0.046(13) 0.011(13) 0.006(11) 0.003(11)
C17 0.064(14) 0.063(13) 0.049(13) 0.020(11) -0.003(10) -0.004(10)
C18 0.083(16) 0.040(11) 0.091(18) -0.016(11) 0.010(14) 0.012(11)
C19 0.022(8) 0.037(9) 0.046(11) 0.001(7) -0.001(7) 0.014(8)
C20 0.028(9) 0.041(9) 0.044(11) 0.009(8) -0.005(8) 0.005(8)
C21 0.050(11) 0.051(11) 0.049(12) 0.002(9) 0.025(9) 0.004(9)
C22 0.031(10) 0.064(13) 0.069(14) 0.007(9) -0.001(9) 0.016(11)
C23 0.026(9) 0.056(11) 0.057(12) 0.002(9) 0.001(8) 0.016(9)
C24 0.032(9) 0.043(10) 0.050(12) -0.004(8) -0.011(8) 0.004(8)
C25 0.033(10) 0.068(12) 0.039(11) 0.014(9) 0.002(8) -0.004(9)
C26 0.053(12) 0.070(13) 0.047(12) -0.020(10) 0.018(9) -0.010(10)
C27 0.039(11) 0.098(16) 0.049(12) -0.004(11) 0.010(9) -0.036(12)
C28 0.052(12) 0.056(12) 0.050(12) -0.004(10) 0.012(9) 0.008(10)
C29 0.056(13) 0.112(19) 0.060(15) -0.018(13) 0.022(11) -0.033(13)
C30 0.044(12) 0.080(15) 0.084(17) 0.005(11) 0.021(11) -0.012(13)
C31 0.11(3) 0.083(18) 0.13(3) 0.040(18) 0.02(2) 0.006(18)
C41 0.029(9) 0.063(12) 0.037(10) -0.003(8) -0.007(8) -0.002(8)
C42 0.051(11) 0.058(11) 0.034(10) -0.014(10) 0.004(8) 0.000(8)
C43 0.030(10) 0.077(14) 0.066(14) 0.000(10) -0.012(9) 0.028(11)
C44 0.032(10) 0.059(12) 0.078(15) 0.002(9) 0.013(10) 0.002(11)
C45 0.034(10) 0.071(14) 0.045(11) -0.009(10) 0.001(8) 0.005(10)
C46 0.026(9) 0.080(14) 0.039(11) -0.017(10) 0.002(8) 0.010(10)
C47 0.044(11) 0.064(13) 0.065(14) -0.014(10) -0.007(10) -0.016(11)
C48 0.051(12) 0.088(15) 0.038(11) -0.014(11) -0.003(9) -0.010(10)

loop_
_atom_type_symbol
_atom_type_description
_atom_type_scat_dispersion_real
_atom_type_scat_dispersion_imag
_atom_type_scat_source
C C 0.0033 0.0016
;
International Tables for Crystallography
(1992, Vol. C, Tables 4.2.6.8 and 6.1.1.4)
;
H H 0.0000 0.0000
;
International Tables for Crystallography
(1992, Vol. C, Table 6.1.1.4)
;
Cl Cl 0.1484 0.1585
;
International Tables for Crystallography
(1992, Vol. C, Tables 4.2.6.8 and 6.1.1.4)
;
Ir Ir -1.4442 7.9887
;
International Tables for Crystallography
(1992, Vol. C, Tables 4.2.6.8 and 6.1.1.4)
;
N N 0.0061 0.0033
;
International Tables for Crystallography
(1992, Vol. C, Tables 4.2.6.8 and 6.1.1.4)
;
O O 0.0106 0.0060
;
International Tables for Crystallography
(1992, Vol. C, Tables 4.2.6.8 and 6.1.1.4)
;

loop_
_geom_angle_atom_site_label_1
_geom_angle_atom_site_label_2
_geom_angle_atom_site_label_3
_geom_angle
_geom_angle_publ_flag
Cl1 Ir1 C1 86.8(5) yes
Cl1 Ir1 C41 167.4(5) yes
Cl1 Ir1 C42 151.6(5) yes
Cl1 Ir1 C45 88.4(5) yes
Cl1 Ir1 C46 89.3(5) yes
C1 Ir1 C41 99.0(7) yes
C1 Ir1 C42 98.6(7) yes
C1 Ir1 C45 166.8(7) yes
C1 Ir1 C46 154.8(7) yes
C41 Ir1 C42 38.8(7) yes
C41 Ir1 C45 88.2(7) yes
C41 Ir1 C46 80.6(7) yes
C42 Ir1 C45 80.1(8) yes
C42 Ir1 C46 96.6(7) yes
C45 Ir1 C46 37.2(8) yes
C9 O9 C18 121.1(16) yes
C22 O22 C31 122(2) yes
C1 N2 C3 113.4(14) yes
C1 N2 C6 125.3(13) yes
C3 N2 C6 120.5(13) yes
C1 N5 C4 112.6(13) yes
C1 N5 C19 127.1(12) yes
C4 N5 C19 120.1(12) yes
Ir1 C1 N2 124.9(12) yes
Ir1 C1 N5 128.2(11) yes
N2 C1 N5 106.1(13) yes
N2 C3 C4 103.3(13) yes
N5 C4 C3 102.5(13) yes
N2 C6 C7 118.3(16) yes
N2 C6 C11 119.6(16) yes
C7 C6 C11 121.8(16) yes
C6 C7 C8 118.5(17) yes
C6 C7 C12 121.5(16) yes
C8 C7 C12 119.9(17) yes
C7 C8 C9 119.1(18) yes
O9 C9 C8 121.8(18) yes
O9 C9 C10 115.6(18) yes
C8 C9 C10 122.6(17) yes
C9 C10 C11 121.4(17) yes
C6 C11 C10 116.2(16) yes
C6 C11 C15 123.3(15) yes
C10 C11 C15 120.2(15) yes
C7 C12 C13 116.0(16) yes
C7 C12 C14 109.8(16) yes
C13 C12 C14 104.3(17) yes
C11 C15 C16 110.6(15) yes
C11 C15 C17 108.5(15) yes
C16 C15 C17 109.9(15) yes
N5 C19 C20 120.9(15) yes
N5 C19 C24 116.7(14) yes
C20 C19 C24 122.3(15) yes
C19 C20 C21 116.4(16) yes
C19 C20 C25 121.2(15) yes
C21 C20 C25 122.4(16) yes
C20 C21 C22 122.5(18) yes
O22 C22 C21 123.9(18) yes
O22 C22 C23 116.5(19) yes
C21 C22 C23 119.2(18) yes
C22 C23 C24 121.6(19) yes
C19 C24 C23 117.5(16) yes
C19 C24 C28 124.0(15) yes
C23 C24 C28 118.4(17) yes
C20 C25 C26 112.7(14) yes
C20 C25 C27 107.7(15) yes
C26 C25 C27 108.1(16) yes
C24 C28 C29 117.0(16) yes
C24 C28 C30 111.5(16) yes
C29 C28 C30 110.1(18) yes
Ir1 C41 C42 71.0(10) yes
Ir1 C41 C48 114.3(12) yes
C42 C41 C48 124.4(16) yes
Ir1 C42 C41 70.2(10) yes
Ir1 C42 C43 111.2(13) yes
C41 C42 C43 123.9(17) yes
C42 C43 C44 114.5(17) yes
C43 C44 C45 111.3(15) yes
Ir1 C45 C44 114.1(13) yes
Ir1 C45 C46 70.1(10) yes
C44 C45 C46 124.5(17) yes
Ir1 C46 C45 72.7(11) yes
Ir1 C46 C47 109.2(13) yes
C45 C46 C47 127.7(17) yes
C46 C47 C48 113.6(17) yes
C41 C48 C47 109.4(15) yes
N2 C3 H3A 111.112 no
N2 C3 H3B 111.113 no
C4 C3 H3A 111.100 no
C4 C3 H3B 111.097 no
H3A C3 H3B 109.069 no
N5 C4 H4A 111.268 no
N5 C4 H4B 111.261 no
C3 C4 H4A 111.265 no
C3 C4 H4B 111.269 no
H4A C4 H4B 109.184 no
C7 C8 H8 120.423 no
C9 C8 H8 120.428 no
C9 C10 H10 119.294 no
C11 C10 H10 119.322 no
C7 C12 H12 108.846 no
C13 C12 H12 108.839 no
C14 C12 H12 108.847 no
C12 C13 H13A 109.465 no
C12 C13 H13B 109.459 no
C12 C13 H13C 109.471 no
H13A C13 H13B 109.471 no
H13A C13 H13C 109.480 no
H13B C13 H13C 109.481 no
C12 C14 H14A 109.466 no
C12 C14 H14B 109.460 no
C12 C14 H14C 109.479 no
H14A C14 H14B 109.467 no
H14A C14 H14C 109.481 no
H14B C14 H14C 109.475 no
C11 C15 H15 109.269 no
C16 C15 H15 109.264 no
C17 C15 H15 109.269 no
C15 C16 H16A 109.473 no
C15 C16 H16B 109.478 no
C15 C16 H16C 109.469 no
H16A C16 H16B 109.474 no
H16A C16 H16C 109.468 no
H16B C16 H16C 109.465 no
C15 C17 H17A 109.460 no
C15 C17 H17B 109.473 no
C15 C17 H17C 109.477 no
H17A C17 H17B 109.463 no
H17A C17 H17C 109.474 no
H17B C17 H17C 109.480 no
O9 C18 H18A 109.476 no
O9 C18 H18B 109.473 no
O9 C18 H18C 109.456 no
H18A C18 H18B 109.475 no
H18A C18 H18C 109.471 no
H18B C18 H18C 109.475 no
C20 C21 H21 118.741 no
C22 C21 H21 118.727 no
C22 C23 H23 119.229 no
C24 C23 H23 119.216 no
C20 C25 H25 109.431 no
C26 C25 H25 109.446 no
C27 C25 H25 109.446 no
C25 C26 H26A 109.474 no
C25 C26 H26B 109.483 no
C25 C26 H26C 109.462 no
H26A C26 H26B 109.482 no
H26A C26 H26C 109.460 no
H26B C26 H26C 109.466 no
C25 C27 H27A 109.465 no
C25 C27 H27B 109.468 no
C25 C27 H27C 109.470 no
H27A C27 H27B 109.475 no
H27A C27 H27C 109.481 no
H27B C27 H27C 109.467 no
C24 C28 H28 105.832 no
C29 C28 H28 105.810 no
C30 C28 H28 105.816 no
C28 C29 H29A 109.465 no
C28 C29 H29B 109.470 no
C28 C29 H29C 109.466 no
H29A C29 H29B 109.480 no
H29A C29 H29C 109.483 no
H29B C29 H29C 109.463 no
C28 C30 H30A 109.469 no
C28 C30 H30B 109.471 no
C28 C30 H30C 109.468 no
H30A C30 H30B 109.468 no
H30A C30 H30C 109.473 no
H30B C30 H30C 109.478 no
O22 C31 H31A 109.472 no
O22 C31 H31B 109.456 no
O22 C31 H31C 109.469 no
H31A C31 H31B 109.481 no
H31A C31 H31C 109.480 no
H31B C31 H31C 109.469 no
Ir1 C41 H41 84.667 no
C42 C41 H41 117.788 no
C48 C41 H41 117.792 no
Ir1 C42 H42 88.631 no
C41 C42 H42 118.059 no
C43 C42 H42 118.050 no
C42 C43 H43A 108.633 no
C42 C43 H43B 108.639 no
C44 C43 H43A 108.633 no
C44 C43 H43B 108.641 no
H43A C43 H43B 107.568 no
C43 C44 H44A 109.364 no
C43 C44 H44B 109.368 no
C45 C44 H44A 109.375 no
C45 C44 H44B 109.368 no
H44A C44 H44B 107.999 no
Ir1 C45 H45 85.891 no
C44 C45 H45 117.778 no
C46 C45 H45 117.765 no
Ir1 C46 H46 87.973 no
C45 C46 H46 116.149 no
C47 C46 H46 116.147 no
C46 C47 H47A 108.841 no
C46 C47 H47B 108.845 no
C48 C47 H47A 108.854 no
C48 C47 H47B 108.842 no
H47A C47 H47B 107.698 no
C41 C48 H48A 109.799 no
C41 C48 H48B 109.800 no
C47 C48 H48A 109.802 no
C47 C48 H48B 109.802 no
H48A C48 H48B 108.254 no

loop_
_geom_bond_atom_site_label_1
_geom_bond_atom_site_label_2
_geom_bond_distance
_geom_bond_publ_flag
Ir1 Cl1 2.359(5) yes
Ir1 C1 2.020(16) yes
Ir1 C41 2.131(17) yes
Ir1 C42 2.143(17) yes
Ir1 C45 2.205(18) yes
Ir1 C46 2.171(18) yes
O9 C9 1.36(3) yes
O9 C18 1.38(3) yes
O22 C22 1.39(3) yes
O22 C31 1.38(4) yes
N2 C1 1.37(2) yes
N2 C3 1.46(2) yes
N2 C6 1.43(3) yes
N5 C1 1.39(2) yes
N5 C4 1.469(19) yes
N5 C19 1.43(2) yes
C3 C4 1.53(3) yes
C6 C7 1.41(3) yes
C6 C11 1.39(3) yes
C7 C8 1.41(3) yes
C7 C12 1.50(3) yes
C8 C9 1.37(3) yes
C9 C10 1.34(3) yes
C10 C11 1.43(3) yes
C11 C15 1.51(3) yes
C12 C13 1.57(3) yes
C12 C14 1.57(3) yes
C15 C16 1.55(3) yes
C15 C17 1.53(3) yes
C19 C20 1.39(3) yes
C19 C24 1.39(3) yes
C20 C21 1.37(3) yes
C20 C25 1.48(3) yes
C21 C22 1.36(3) yes
C22 C23 1.36(3) yes
C23 C24 1.37(3) yes
C24 C28 1.52(3) yes
C25 C26 1.53(3) yes
C25 C27 1.53(3) yes
C28 C29 1.44(3) yes
C28 C30 1.52(3) yes
C41 C42 1.42(3) yes
C41 C48 1.55(3) yes
C42 C43 1.51(3) yes
C43 C44 1.53(3) yes
C44 C45 1.51(3) yes
C45 C46 1.40(3) yes
C46 C47 1.48(3) yes
C47 C48 1.55(3) yes
C3 H3A 0.990 no
C3 H3B 0.990 no
C4 H4A 0.990 no
C4 H4B 0.990 no
C8 H8 0.950 no
C10 H10 0.950 no
C12 H12 1.000 no
C13 H13A 0.980 no
C13 H13B 0.980 no
C13 H13C 0.980 no
C14 H14A 0.980 no
C14 H14B 0.980 no
C14 H14C 0.980 no
C15 H15 1.000 no
C16 H16A 0.980 no
C16 H16B 0.980 no
C16 H16C 0.980 no
C17 H17A 0.980 no
C17 H17B 0.980 no
C17 H17C 0.980 no
C18 H18A 0.980 no
C18 H18B 0.980 no
C18 H18C 0.980 no
C21 H21 0.950 no
C23 H23 0.950 no
C25 H25 1.000 no
C26 H26A 0.980 no
C26 H26B 0.980 no
C26 H26C 0.980 no
C27 H27A 0.980 no
C27 H27B 0.980 no
C27 H27C 0.980 no
C28 H28 1.000 no
C29 H29A 0.980 no
C29 H29B 0.980 no
C29 H29C 0.980 no
C30 H30A 0.980 no
C30 H30B 0.980 no
C30 H30C 0.980 no
C31 H31A 0.980 no
C31 H31B 0.980 no
C31 H31C 0.980 no
C41 H41 0.950 no
C42 H42 0.950 no
C43 H43A 0.990 no
C43 H43B 0.990 no
C44 H44A 0.990 no
C44 H44B 0.990 no
C45 H45 0.950 no
C46 H46 0.950 no
C47 H47A 0.990 no
C47 H47B 0.990 no
C48 H48A 0.990 no
C48 H48B 0.990 no

loop_
_geom_contact_atom_site_label_1
_geom_contact_atom_site_label_2
_geom_contact_distance
_geom_contact_publ_flag
_geom_contact_site_symmetry_2
Ir1 C6 3.423(17) no .
Ir1 C19 3.550(16) no .
Cl1 N2 3.411(14) no .
Cl1 C11 3.566(17) no .
Cl1 C15 3.417(18) no .
Cl1 C16 3.42(3) no .
N2 C12 2.88(3) no .
N2 C15 2.93(3) no .
N5 C6 3.60(3) no .
N5 C25 2.89(3) no .
N5 C28 2.89(3) no .
N5 C42 3.58(2) no .
C1 C7 3.23(3) no .
C1 C11 3.50(3) no .
C1 C12 3.29(3) no .
C1 C20 3.34(3) no .
C1 C24 3.42(3) no .
C1 C25 3.47(3) no .
C3 C7 3.40(3) no .
C3 C11 3.27(3) no .
C3 C12 3.58(3) no .
C3 C15 3.38(3) no .
C4 C20 3.41(3) no .
C4 C24 3.25(3) no .
C4 C28 3.43(3) no .
C6 C9 2.75(3) no .
C6 C14 3.39(3) no .
C6 C17 3.41(3) no .
C7 C10 2.77(3) no .
C8 C11 2.82(3) no .
C8 C13 2.99(3) no .
C8 C14 3.27(3) no .
C8 C18 2.80(3) no .
C10 C16 2.97(3) no .
C10 C17 3.16(3) no .
C10 C18 3.57(3) no .
C13 C41 3.58(3) no .
C19 C22 2.73(3) no .
C19 C27 3.39(3) no .
C19 C29 3.58(3) no .
C19 C42 3.29(3) no .
C20 C23 2.77(3) no .
C21 C24 2.75(3) no .
C21 C26 2.99(3) no .
C21 C27 3.11(3) no .
C21 C31 2.88(4) no .
C23 C29 3.12(3) no .
C23 C30 3.07(3) no .
C24 C42 3.51(3) no .
C41 C44 3.12(3) no .
C42 C47 3.47(3) no .
C43 C46 3.42(3) no .
C43 C48 3.14(3) no .
C44 C47 3.16(3) no .
C44 C48 3.10(3) no .
C45 C48 3.11(3) no .
O9 C3 3.53(3) no 2_645
O9 C4 3.16(2) no 2_645
C3 O9 3.53(3) no 2_655
C4 O9 3.16(2) no 2_655
C17 C22 3.53(3) no 2_645
C22 C17 3.53(3) no 2_655
C27 C46 3.57(3) no 2_555
C46 C27 3.57(3) no 2_545
Ir1 H12 3.4562 no .
Ir1 H25 3.3177 no .
Ir1 H26A 3.4482 no .
Ir1 H43B 3.3977 no .
Ir1 H47B 3.2905 no .
Cl1 H15 2.9292 no .
Cl1 H16B 2.7052 no .
Cl1 H25 2.9591 no .
Cl1 H26A 3.4236 no .
Cl1 H26C 3.5991 no .
Cl1 H45 2.6243 no .
Cl1 H46 2.6544 no .
O9 H8 2.5843 no .
O9 H10 2.4241 no .
O22 H21 2.6150 no .
O22 H23 2.4818 no .
N2 H4A 2.9259 no .
N2 H4B 3.1017 no .
N2 H12 2.4560 no .
N2 H14B 3.2092 no .
N2 H15 2.5015 no .
N2 H17A 3.3954 no .
N2 H25 3.5662 no .
N2 H28 3.4554 no .
N2 H41 3.4167 no .
N5 H3A 2.9169 no .
N5 H3B 3.0942 no .
N5 H12 3.2313 no .
N5 H25 2.4180 no .
N5 H27B 3.4647 no .
N5 H28 2.3674 no .
N5 H41 3.5283 no .
N5 H42 2.8094 no .
C1 H3A 2.9708 no .
C1 H3B 3.0811 no .
C1 H4A 2.9512 no .
C1 H4B 3.1185 no .
C1 H12 2.5362 no .
C1 H15 3.2717 no .
C1 H25 2.7486 no .
C1 H28 3.0147 no .
C1 H41 2.6749 no .
C1 H42 2.7144 no .
C3 H12 3.1820 no .
C3 H14B 2.9795 no .
C3 H15 2.8763 no .
C3 H17A 2.9837 no .
C3 H28 3.2877 no .
C4 H25 3.0788 no .
C4 H27B 3.3435 no .
C4 H28 2.7495 no .
C4 H30C 3.5848 no .
C6 H3A 2.7822 no .
C6 H3B 2.7904 no .
C6 H8 3.2876 no .
C6 H10 3.2595 no .
C6 H12 2.6146 no .
C6 H14B 3.1915 no .
C6 H15 2.6361 no .
C6 H17A 3.2172 no .
C7 H3A 3.2855 no .
C7 H13A 2.8106 no .
C7 H13B 2.8162 no .
C7 H13C 3.4123 no .
C7 H14A 2.6987 no .
C7 H14B 2.7031 no .
C7 H14C 3.3464 no .
C7 H41 3.2958 no .
C8 H10 3.2198 no .
C8 H12 3.2947 no .
C8 H13A 3.1306 no .
C8 H13B 2.7670 no .
C8 H14A 3.0276 no .
C8 H18A 2.6924 no .
C8 H18B 2.8226 no .
C9 H18A 2.6397 no .
C9 H18B 2.6315 no .
C9 H18C 3.1889 no .
C10 H8 3.2234 no .
C10 H15 3.3504 no .
C10 H16A 2.6844 no .
C10 H16B 3.1568 no .
C10 H17A 3.4695 no .
C10 H17B 2.8802 no .
C11 H3B 3.1190 no .
C11 H16A 2.7139 no .
C11 H16B 2.7038 no .
C11 H16C 3.3539 no .
C11 H17A 2.6430 no .
C11 H17B 2.6515 no .
C11 H17C 3.3122 no .
C12 H3A 3.2261 no .
C12 H8 2.6754 no .
C12 H28 3.5892 no .
C12 H41 2.7110 no .
C13 H8 2.6717 no .
C13 H14A 2.6804 no .
C13 H14B 3.3397 no .
C13 H14C 2.5968 no .
C13 H48A 3.2394 no .
C13 H41 2.8269 no .
C14 H3A 2.9721 no .
C14 H8 3.3080 no .
C14 H13A 3.3415 no .
C14 H13B 2.6407 no .
C14 H13C 2.6341 no .
C15 H3B 2.8639 no .
C15 H10 2.6983 no .
C16 H10 2.6973 no .
C16 H17A 3.3659 no .
C16 H17B 2.7040 no .
C16 H17C 2.6961 no .
C17 H3B 2.8284 no .
C17 H10 3.1578 no .
C17 H16A 2.6991 no .
C17 H16B 3.3611 no .
C17 H16C 2.7125 no .
C18 H8 2.5109 no .
C19 H4A 2.8532 no .
C19 H4B 2.7195 no .
C19 H21 3.2106 no .
C19 H23 3.2267 no .
C19 H25 2.5553 no .
C19 H27B 3.2204 no .
C19 H28 2.5834 no .
C19 H29B 3.5036 no .
C19 H30C 3.4965 no .
C19 H42 2.3673 no .
C20 H4A 3.3699 no .
C20 H26A 2.6985 no .
C20 H26B 2.7267 no .
C20 H26C 3.3371 no .
C20 H27A 2.6261 no .
C20 H27B 2.6054 no .
C20 H27C 3.2780 no .
C20 H43B 3.5840 no .
C20 H42 2.8684 no .
C21 H23 3.2051 no .
C21 H25 3.2963 no .
C21 H26A 3.1538 no .
C21 H26B 2.7493 no .
C21 H27A 2.8487 no .
C21 H27B 3.3921 no .
C21 H31A 2.7767 no .
C21 H31B 2.8884 no .
C21 H43B 3.4668 no .
C21 H42 3.3548 no .
C22 H31A 2.6571 no .
C22 H31B 2.6647 no .
C22 H31C 3.2190 no .
C22 H42 3.5558 no .
C23 H21 3.2005 no .
C23 H28 3.2728 no .
C23 H29A 2.8701 no .
C23 H29B 3.4173 no .
C23 H30A 2.8841 no .
C23 H30C 3.2357 no .
C23 H42 3.1679 no .
C24 H4B 3.0559 no .
C24 H29A 2.7344 no .
C24 H29B 2.7303 no .
C24 H29C 3.3508 no .
C24 H30A 2.7885 no .
C24 H30B 3.3522 no .
C24 H30C 2.6393 no .
C24 H42 2.5946 no .
C25 H4A 3.2564 no .
C25 H21 2.6601 no .
C26 H21 2.7096 no .
C26 H27A 2.6613 no .
C26 H27B 3.3309 no .
C26 H27C 2.6517 no .
C27 H4A 3.2927 no .
C27 H21 3.1185 no .
C27 H26A 3.3295 no .
C27 H26B 2.6341 no .
C27 H26C 2.6818 no .
C28 H4B 3.0022 no .
C28 H12 3.4951 no .
C28 H23 2.6124 no .
C28 H42 3.2554 no .
C29 H12 3.4190 no .
C29 H23 2.9644 no .
C29 H30A 2.6390 no .
C29 H30B 2.6212 no .
C29 H30C 3.2645 no .
C29 H41 3.4505 no .
C29 H42 3.2811 no .
C30 H4B 3.2567 no .
C30 H23 2.9179 no .
C30 H29A 2.6732 no .
C30 H29B 3.2777 no .
C30 H29C 2.5474 no .
C31 H21 2.5754 no .
C41 H12 3.0295 no .
C41 H13A 2.9430 no .
C41 H29B 2.8783 no .
C41 H43A 2.9286 no .
C41 H43B 3.3619 no .
C41 H44B 3.2249 no .
C41 H47A 3.3467 no .
C41 H47B 2.9249 no .
C41 H46 3.4182 no .
C42 H29B 2.9526 no .
C42 H44A 3.3474 no .
C42 H44B 3.0087 no .
C42 H48A 3.3557 no .
C42 H48B 2.7421 no .
C42 H45 3.2703 no .
C43 H26A 3.5688 no .
C43 H48B 2.7966 no .
C43 H41 3.4229 no .
C43 H45 2.9852 no .
C44 H47A 3.3245 no .
C44 H48B 2.7151 no .
C44 H42 3.3183 no .
C44 H46 3.3916 no .
C45 H26A 3.4487 no .
C45 H43A 3.3012 no .
C45 H43B 2.9515 no .
C45 H47A 2.9591 no .
C45 H47B 3.3382 no .
C45 H48B 3.1776 no .
C45 H42 3.4365 no .
C46 H44A 3.2988 no .
C46 H44B 2.6824 no .
C46 H48A 3.3343 no .
C46 H48B 2.9429 no .
C46 H41 3.2659 no .
C47 H13A 3.4958 no .
C47 H44B 2.8348 no .
C47 H41 2.9876 no .
C47 H45 3.4034 no .
C48 H13A 2.9284 no .
C48 H43A 3.2452 no .
C48 H44B 2.7343 no .
C48 H42 3.4672 no .
C48 H46 3.2947 no .
H3A H4A 2.8227 no .
H3A H4B 2.2584 no .
H3A H12 2.9556 no .
H3A H14B 2.1343 no .
H3A H14C 3.4746 no .
H3A H17A 3.2824 no .
H3A H28 3.0948 no .
H3B H4A 2.2589 no .
H3B H4B 2.7019 no .
H3B H14B 3.5624 no .
H3B H15 2.4099 no .
H3B H17A 2.1520 no .
H3B H17C 3.2190 no .
H4A H15 3.5325 no .
H4A H25 2.7578 no .
H4A H27B 2.6006 no .
H4B H28 2.3947 no .
H4B H30B 3.5924 no .
H4B H30C 2.7178 no .
H8 H12 3.5776 no .
H8 H13A 2.8642 no .
H8 H13B 2.1749 no .
H8 H13C 3.5893 no .
H8 H14A 2.8959 no .
H8 H18A 2.1774 no .
H8 H18B 2.4608 no .
H8 H18C 3.4769 no .
H10 H16A 2.1225 no .
H10 H16B 2.9916 no .
H10 H16C 3.5733 no .
H10 H17B 2.6730 no .
H12 H13A 2.4248 no .
H12 H13B 2.8990 no .
H12 H13C 2.3861 no .
H12 H14A 2.9004 no .
H12 H14B 2.3993 no .
H12 H14C 2.4133 no .
H12 H28 2.7258 no .
H12 H29B 2.9026 no .
H12 H29C 3.4073 no .
H12 H41 2.0822 no .
H13A H14A 3.5788 no .
H13A H14C 3.5100 no .
H13A H47B 3.0164 no .
H13A H48A 2.3163 no .
H13A H41 2.3596 no .
H13B H14A 2.4736 no .
H13B H14B 3.5627 no .
H13B H14C 2.8484 no .
H13C H14A 2.9595 no .
H13C H14B 3.5196 no .
H13C H14C 2.3775 no .
H13C H29B 3.3376 no .
H13C H29C 3.4250 no .
H13C H48A 3.4444 no .
H13C H41 3.0343 no .
H14B H28 3.5273 no .
H14C H28 3.5040 no .
H14C H29C 3.3796 no .
H15 H16A 2.8907 no .
H15 H16B 2.4016 no .
H15 H16C 2.3902 no .
H15 H17A 2.3712 no .
H15 H17B 2.8722 no .
H15 H17C 2.3756 no .
H16A H17A 3.5972 no .
H16A H17B 2.5182 no .
H16A H17C 2.9702 no .
H16B H17B 3.5912 no .
H16B H17C 3.5917 no .
H16C H17B 3.0020 no .
H16C H17C 2.5242 no .
H21 H25 3.5868 no .
H21 H26A 2.9682 no .
H21 H26B 2.1842 no .
H21 H27A 2.6448 no .
H21 H31A 2.2740 no .
H21 H31B 2.4972 no .
H21 H31C 3.5461 no .
H21 H43B 3.5980 no .
H23 H28 3.5501 no .
H23 H29A 2.4573 no .
H23 H29B 3.4324 no .
H23 H30A 2.4533 no .
H23 H30C 3.2630 no .
H25 H26A 2.4049 no .
H25 H26B 2.8784 no .
H25 H26C 2.3605 no .
H25 H27A 2.8756 no .
H25 H27B 2.3795 no .
H25 H27C 2.3766 no .
H26A H27A 3.5454 no .
H26A H27C 3.5608 no .
H26A H43B 2.9379 no .
H26A H42 3.5876 no .
H26A H45 2.7905 no .
H26B H27A 2.4434 no .
H26B H27B 3.5399 no .
H26B H27C 2.8945 no .
H26C H27A 2.9794 no .
H26C H27B 3.5716 no .
H26C H27C 2.4843 no .
H28 H29A 2.7746 no .
H28 H29B 2.2308 no .
H28 H29C 2.2564 no .
H28 H30A 2.8385 no .
H28 H30B 2.2956 no .
H28 H30C 2.3517 no .
H28 H41 3.5206 no .
H28 H42 3.3428 no .
H29A H30A 2.5139 no .
H29A H30B 2.9904 no .
H29A H30C 3.5493 no .
H29A H42 3.5730 no .
H29B H30A 3.5605 no .
H29B H30B 3.4870 no .
H29B H41 2.5321 no .
H29B H42 2.6243 no .
H29C H30A 2.8317 no .
H29C H30B 2.3594 no .
H29C H30C 3.4470 no .
H43A H44A 2.5383 no .
H43A H44B 2.2311 no .
H43A H48B 2.6632 no .
H43A H42 2.6779 no .
H43B H44A 2.2267 no .
H43B H44B 2.8215 no .
H43B H42 2.2872 no .
H43B H45 3.1399 no .
H44A H45 2.3373 no .
H44B H47A 2.7630 no .
H44B H48B 2.1456 no .
H44B H45 2.8552 no .
H44B H46 3.5871 no .
H47A H48A 2.5287 no .
H47A H48B 2.2718 no .
H47A H46 2.6147 no .
H47B H48A 2.2649 no .
H47B H48B 2.8518 no .
H47B H41 3.0866 no .
H47B H46 2.2353 no .
H48A H41 2.3954 no .
H48B H41 2.9027 no .
H41 H42 2.3092 no .
H45 H46 2.2598 no .
Cl1 H18B 3.5761 no 2_555
Cl1 H18C 3.3859 no 2_555
Cl1 H31A 3.3194 no 2_545
O9 H3B 3.1495 no 2_645
O9 H4A 2.6809 no 2_645
O9 H4B 3.0115 no 2_645
O9 H26A 3.1899 no 2_545
O9 H26C 3.4027 no 2_545
O9 H44A 3.5213 no 2_545
O9 H45 2.8858 no 2_545
C4 H10 3.2850 no 2_655
C4 H44A 3.2735 no 1_655
C8 H27B 3.6000 no 2_645
C9 H4A 2.9303 no 2_645
C9 H4B 3.4210 no 2_645
C9 H26A 3.3746 no 2_545
C9 H26C 3.3838 no 2_545
C9 H27B 3.5280 no 2_645
C10 H4A 3.1387 no 2_645
C10 H4B 3.1627 no 2_645
C10 H26A 3.2866 no 2_545
C10 H26B 3.4165 no 2_545
C10 H27B 3.4563 no 2_645
C11 H27B 3.5220 no 2_645
C13 H30B 3.2364 no 3_655
C13 H43A 3.1058 no 3_555
C13 H48B 3.3943 no 3_555
C14 H27C 3.5410 no 2_645
C14 H29C 3.0240 no 3_655
C14 H47A 3.0635 no 1_655
C16 H31B 2.8885 no 2_545
C17 H27B 3.5016 no 2_645
C18 H3B 3.2260 no 2_645
C18 H4A 3.4972 no 2_645
C18 H31A 2.9574 no 1_545
C18 H45 3.2667 no 2_545
C19 H17B 3.1940 no 2_655
C20 H17A 3.5966 no 2_655
C20 H17B 3.3405 no 2_655
C21 H17A 3.3374 no 2_655
C21 H17B 3.3807 no 2_655
C22 H17A 3.4565 no 2_655
C22 H17B 3.2155 no 2_655
C22 H17C 3.3220 no 2_655
C23 H17B 3.1006 no 2_655
C23 H17C 3.4892 no 2_655
C24 H17B 3.0684 no 2_655
C26 H47B 3.5441 no 2_555
C26 H46 3.1957 no 2_555
C27 H14B 3.4982 no 2_655
C27 H17A 3.3812 no 2_655
C27 H47A 3.4640 no 2_555
C27 H46 3.1561 no 2_555
C29 H14C 3.1787 no 3_655
C29 H47A 3.4449 no 3_555
C29 H48A 3.3971 no 3_555
C29 H48B 3.3870 no 3_555
C30 H43A 3.5961 no 1_655
C30 H44A 3.0538 no 1_655
C30 H44B 3.3935 no 1_655
C31 H16B 3.1158 no 2_555
C31 H16C 3.5417 no 2_555
C31 H18B 3.4789 no 1_565
C31 H18C 3.3858 no 1_565
C41 H48A 3.2959 no 3_555
C43 H13C 3.5279 no 3_555
C43 H30B 3.4443 no 1_455
C44 H3A 3.3894 no 1_455
C44 H4B 3.2471 no 1_455
C44 H30B 3.1088 no 1_455
C44 H30C 3.2316 no 1_455
C45 H3A 3.2780 no 1_455
C45 H18C 3.5944 no 2_555
C46 H14B 3.5989 no 1_455
C46 H26B 3.3634 no 2_545
C46 H27A 2.9529 no 2_545
C46 H27C 3.2981 no 2_545
C47 H14B 3.4767 no 1_455
C47 H27A 3.5430 no 2_545
C47 H27C 3.1654 no 2_545
C48 H29B 3.2528 no 3_555
C48 H48A 3.4290 no 3_555
H3A C44 3.3894 no 1_655
H3A C45 3.2780 no 1_655
H3A H27A 3.3809 no 2_645
H3A H44A 3.0838 no 1_655
H3A H44B 3.2476 no 1_655
H3A H45 3.4386 no 1_655
H3B O9 3.1495 no 2_655
H3B C18 3.2260 no 2_655
H3B H18A 3.1618 no 2_655
H3B H18C 2.8671 no 2_655
H3B H27A 3.5633 no 2_645
H4A O9 2.6809 no 2_655
H4A C9 2.9303 no 2_655
H4A C10 3.1387 no 2_655
H4A C18 3.4972 no 2_655
H4A H10 3.0665 no 2_655
H4A H18A 3.3833 no 2_655
H4B O9 3.0115 no 2_655
H4B C9 3.4210 no 2_655
H4B C10 3.1627 no 2_655
H4B C44 3.2471 no 1_655
H4B H10 2.6130 no 2_655
H4B H17B 3.3552 no 2_655
H4B H44A 2.3792 no 1_655
H4B H44B 3.4545 no 1_655
H10 C4 3.2850 no 2_645
H10 H4A 3.0665 no 2_645
H10 H4B 2.6130 no 2_645
H10 H26A 3.0689 no 2_545
H10 H26B 3.4874 no 2_545
H10 H30C 3.2083 no 2_645
H10 H43B 3.4836 no 2_545
H10 H44A 2.7944 no 2_545
H13A H43A 3.0505 no 3_555
H13A H48B 3.2752 no 3_555
H13B H30A 3.4840 no 3_655
H13B H30B 2.8953 no 3_655
H13B H43A 3.0590 no 3_555
H13C C43 3.5279 no 3_555
H13C H29C 3.5880 no 3_655
H13C H30B 2.6956 no 3_655
H13C H43A 2.6928 no 3_555
H13C H44B 3.0637 no 3_555
H13C H48B 2.6497 no 3_555
H14A H27B 3.5103 no 2_645
H14A H27C 3.0569 no 2_645
H14A H29A 3.3512 no 3_655
H14A H29C 2.9798 no 3_655
H14A H30B 3.4921 no 3_655
H14A H47A 2.9876 no 1_655
H14B C27 3.4982 no 2_645
H14B C46 3.5989 no 1_655
H14B C47 3.4767 no 1_655
H14B H27A 3.3968 no 2_645
H14B H27B 3.4205 no 2_645
H14B H27C 3.1056 no 2_645
H14B H29C 3.5198 no 3_655
H14B H44B 3.0860 no 1_655
H14B H47A 2.6371 no 1_655
H14C C29 3.1787 no 3_655
H14C H29A 3.3559 no 3_655
H14C H29C 2.2647 no 3_655
H14C H30B 3.1748 no 3_655
H14C H44B 3.3564 no 1_655
H14C H47A 3.0597 no 1_655
H16A H30C 2.7899 no 2_645
H16A H31B 3.1522 no 2_545
H16A H43B 3.1192 no 2_545
H16A H44A 3.4455 no 2_545
H16B C31 3.1158 no 2_545
H16B H21 2.9654 no 2_545
H16B H26B 3.1479 no 2_545
H16B H31A 3.0221 no 2_545
H16B H31B 2.3768 no 2_545
H16C C31 3.5417 no 2_545
H16C H31B 2.7058 no 2_545
H17A C20 3.5966 no 2_645
H17A C21 3.3374 no 2_645
H17A C22 3.4565 no 2_645
H17A C27 3.3812 no 2_645
H17A H18A 3.5189 no 2_655
H17A H18C 3.1409 no 2_655
H17A H21 3.5870 no 2_645
H17A H27A 2.9354 no 2_645
H17A H27B 2.9646 no 2_645
H17B C19 3.1940 no 2_645
H17B C20 3.3405 no 2_645
H17B C21 3.3807 no 2_645
H17B C22 3.2155 no 2_645
H17B C23 3.1006 no 2_645
H17B C24 3.0684 no 2_645
H17B H4B 3.3552 no 2_645
H17B H23 3.5779 no 2_645
H17B H27B 3.2046 no 2_645
H17B H30C 2.8726 no 2_645
H17C C22 3.3220 no 2_645
H17C C23 3.4892 no 2_645
H17C H18A 3.4788 no 2_655
H18A H3B 3.1618 no 2_645
H18A H4A 3.3833 no 2_645
H18A H17A 3.5189 no 2_645
H18A H17C 3.4788 no 2_645
H18A H31A 3.2232 no 1_545
H18B Cl1 3.5761 no 2_545
H18B C31 3.4789 no 1_545
H18B H26A 3.5839 no 2_545
H18B H26C 3.0287 no 2_545
H18B H31A 2.7366 no 1_545
H18B H31C 3.3640 no 1_545
H18B H45 3.5584 no 2_545
H18C Cl1 3.3859 no 2_545
H18C C31 3.3858 no 1_545
H18C C45 3.5944 no 2_545
H18C H3B 2.8671 no 2_645
H18C H17A 3.1409 no 2_645
H18C H21 3.5106 no 1_545
H18C H31A 2.4702 no 1_545
H18C H45 2.8305 no 2_545
H21 H16B 2.9654 no 2_555
H21 H17A 3.5870 no 2_655
H21 H18C 3.5106 no 1_565
H21 H46 3.5366 no 2_555
H23 H17B 3.5779 no 2_655
H26A O9 3.1899 no 2_555
H26A C9 3.3746 no 2_555
H26A C10 3.2866 no 2_555
H26A H10 3.0689 no 2_555
H26A H18B 3.5839 no 2_555
H26B C10 3.4165 no 2_555
H26B C46 3.3634 no 2_555
H26B H10 3.4874 no 2_555
H26B H16B 3.1479 no 2_555
H26B H47B 3.3696 no 2_555
H26B H46 2.4904 no 2_555
H26C O9 3.4027 no 2_555
H26C C9 3.3838 no 2_555
H26C H18B 3.0287 no 2_555
H26C H47B 2.8814 no 2_555
H26C H46 3.1681 no 2_555
H27A C46 2.9529 no 2_555
H27A C47 3.5430 no 2_555
H27A H3A 3.3809 no 2_655
H27A H3B 3.5633 no 2_655
H27A H14B 3.3968 no 2_655
H27A H17A 2.9354 no 2_655
H27A H47A 3.3449 no 2_555
H27A H47B 3.5926 no 2_555
H27A H46 2.4883 no 2_555
H27B C8 3.6000 no 2_655
H27B C9 3.5280 no 2_655
H27B C10 3.4563 no 2_655
H27B C11 3.5220 no 2_655
H27B C17 3.5016 no 2_655
H27B H14A 3.5103 no 2_655
H27B H14B 3.4205 no 2_655
H27B H17A 2.9646 no 2_655
H27B H17B 3.2046 no 2_655
H27C C14 3.5410 no 2_655
H27C C46 3.2981 no 2_555
H27C C47 3.1654 no 2_555
H27C H14A 3.0569 no 2_655
H27C H14B 3.1056 no 2_655
H27C H47A 2.7167 no 2_555
H27C H47B 3.0281 no 2_555
H27C H46 3.0672 no 2_555
H28 H44A 3.2400 no 1_655
H28 H44B 3.4162 no 1_655
H29A H14A 3.3512 no 3_655
H29A H14C 3.3559 no 3_655
H29A H47A 3.0843 no 3_555
H29A H48A 3.2735 no 3_555
H29A H48B 3.5606 no 3_555
H29B C48 3.2528 no 3_555
H29B H47A 3.5196 no 3_555
H29B H48A 2.7940 no 3_555
H29B H48B 2.8879 no 3_555
H29C C14 3.0240 no 3_655
H29C H13C 3.5880 no 3_655
H29C H14A 2.9798 no 3_655
H29C H14B 3.5198 no 3_655
H29C H14C 2.2647 no 3_655
H29C H47A 3.1770 no 3_555
H29C H48B 3.1937 no 3_555
H30A H13B 3.4840 no 3_655
H30B C13 3.2364 no 3_655
H30B C43 3.4443 no 1_655
H30B C44 3.1088 no 1_655
H30B H13B 2.8953 no 3_655
H30B H13C 2.6956 no 3_655
H30B H14A 3.4921 no 3_655
H30B H14C 3.1748 no 3_655
H30B H43A 2.9245 no 1_655
H30B H44A 2.8190 no 1_655
H30B H44B 2.7281 no 1_655
H30C C44 3.2316 no 1_655
H30C H10 3.2083 no 2_655
H30C H16A 2.7899 no 2_655
H30C H17B 2.8726 no 2_655
H30C H43A 3.4126 no 1_655
H30C H43B 3.4920 no 1_655
H30C H44A 2.5090 no 1_655
H30C H44B 3.2948 no 1_655
H31A Cl1 3.3194 no 2_555
H31A C18 2.9574 no 1_565
H31A H16B 3.0221 no 2_555
H31A H18A 3.2232 no 1_565
H31A H18B 2.7366 no 1_565
H31A H18C 2.4702 no 1_565
H31B C16 2.8885 no 2_555
H31B H16A 3.1522 no 2_555
H31B H16B 2.3768 no 2_555
H31B H16C 2.7058 no 2_555
H31C H18B 3.3640 no 1_565
H31C H31C 3.3275 no 3_565
H43A C13 3.1058 no 3_555
H43A C30 3.5961 no 1_455
H43A H13A 3.0505 no 3_555
H43A H13B 3.0590 no 3_555
H43A H13C 2.6928 no 3_555
H43A H30B 2.9245 no 1_455
H43A H30C 3.4126 no 1_455
H43B H10 3.4836 no 2_555
H43B H16A 3.1192 no 2_555
H43B H30C 3.4920 no 1_455
H44A O9 3.5213 no 2_555
H44A C4 3.2735 no 1_455
H44A C30 3.0538 no 1_455
H44A H3A 3.0838 no 1_455
H44A H4B 2.3792 no 1_455
H44A H10 2.7944 no 2_555
H44A H16A 3.4455 no 2_555
H44A H28 3.2400 no 1_455
H44A H30B 2.8190 no 1_455
H44A H30C 2.5090 no 1_455
H44B C30 3.3935 no 1_455
H44B H3A 3.2476 no 1_455
H44B H4B 3.4545 no 1_455
H44B H13C 3.0637 no 3_555
H44B H14B 3.0860 no 1_455
H44B H14C 3.3564 no 1_455
H44B H28 3.4162 no 1_455
H44B H30B 2.7281 no 1_455
H44B H30C 3.2948 no 1_455
H47A C14 3.0635 no 1_455
H47A C27 3.4640 no 2_545
H47A C29 3.4449 no 3_555
H47A H14A 2.9876 no 1_455
H47A H14B 2.6371 no 1_455
H47A H14C 3.0597 no 1_455
H47A H27A 3.3449 no 2_545
H47A H27C 2.7167 no 2_545
H47A H29A 3.0843 no 3_555
H47A H29B 3.5196 no 3_555
H47A H29C 3.1770 no 3_555
H47B C26 3.5441 no 2_545
H47B H26B 3.3696 no 2_545
H47B H26C 2.8814 no 2_545
H47B H27A 3.5926 no 2_545
H47B H27C 3.0281 no 2_545
H48A C29 3.3971 no 3_555
H48A C41 3.2959 no 3_555
H48A C48 3.4290 no 3_555
H48A H29A 3.2735 no 3_555
H48A H29B 2.7940 no 3_555
H48A H48A 3.1771 no 3_555
H48A H48B 3.2632 no 3_555
H48A H41 3.5165 no 3_555
H48B C13 3.3943 no 3_555
H48B C29 3.3870 no 3_555
H48B H13A 3.2752 no 3_555
H48B H13C 2.6497 no 3_555
H48B H29A 3.5606 no 3_555
H48B H29B 2.8879 no 3_555
H48B H29C 3.1937 no 3_555
H48B H48A 3.2632 no 3_555
H48B H41 3.5786 no 3_555
H41 H48A 3.5165 no 3_555
H41 H48B 3.5786 no 3_555
H45 O9 2.8858 no 2_555
H45 C18 3.2667 no 2_555
H45 H3A 3.4386 no 1_455
H45 H18B 3.5584 no 2_555
H45 H18C 2.8305 no 2_555
H46 C26 3.1957 no 2_545
H46 C27 3.1561 no 2_545
H46 H21 3.5366 no 2_545
H46 H26B 2.4904 no 2_545
H46 H26C 3.1681 no 2_545
H46 H27A 2.4883 no 2_545
H46 H27C 3.0672 no 2_545

loop_
_geom_torsion_atom_site_label_1
_geom_torsion_atom_site_label_2
_geom_torsion_atom_site_label_3
_geom_torsion_atom_site_label_4
_geom_torsion
_geom_torsion_publ_flag
Cl1 Ir1 C1 N2 63.9(11) no
Cl1 Ir1 C1 N5 -104.8(12) no
Cl1 Ir1 C42 C41 -167.0(4) no
Cl1 Ir1 C42 C43 -47.3(17) no
Cl1 Ir1 C45 C44 149.1(11) no
Cl1 Ir1 C45 C46 -91.1(7) no
Cl1 Ir1 C46 C45 88.1(7) no
Cl1 Ir1 C46 C47 -147.1(10) no
C1 Ir1 C41 C42 -92.5(8) no
C1 Ir1 C41 C48 147.5(10) no
C41 Ir1 C1 N2 -104.9(12) no
C41 Ir1 C1 N5 86.4(13) no
C1 Ir1 C42 C41 93.8(8) no
C1 Ir1 C42 C43 -146.5(10) no
C42 Ir1 C1 N2 -144.1(12) no
C42 Ir1 C1 N5 47.2(13) no
C1 Ir1 C46 C45 169.2(11) no
C1 Ir1 C46 C47 -66.1(19) no
C46 Ir1 C1 N2 -18(3) no
C46 Ir1 C1 N5 173.6(12) no
C41 Ir1 C42 C41 -0.0(8) no
C41 Ir1 C42 C43 119.7(16) no
C42 Ir1 C41 C42 0.0(8) no
C42 Ir1 C41 C48 -120.0(15) no
C41 Ir1 C45 C44 -43.0(12) no
C41 Ir1 C45 C46 76.8(8) no
C45 Ir1 C41 C42 76.4(8) no
C45 Ir1 C41 C48 -43.6(11) no
C41 Ir1 C46 C45 -99.5(8) no
C41 Ir1 C46 C47 25.2(10) no
C46 Ir1 C41 C42 113.1(8) no
C46 Ir1 C41 C48 -7.0(10) no
C42 Ir1 C45 C44 -4.9(11) no
C42 Ir1 C45 C46 115.0(9) no
C45 Ir1 C42 C41 -99.6(9) no
C45 Ir1 C42 C43 20.2(10) no
C42 Ir1 C46 C45 -64.1(9) no
C42 Ir1 C46 C47 60.7(11) no
C46 Ir1 C42 C41 -66.0(9) no
C46 Ir1 C42 C43 53.7(11) no
C45 Ir1 C46 C45 -0.0(9) no
C45 Ir1 C46 C47 124.7(16) no
C46 Ir1 C45 C44 -119.8(17) no
C46 Ir1 C45 C46 -0.0(8) no
C18 O9 C9 C8 -13(3) no
C18 O9 C9 C10 170.0(16) no
C31 O22 C22 C21 -9(3) no
C31 O22 C22 C23 163.5(18) no
C1 N2 C3 C4 9.5(19) no
C3 N2 C1 Ir1 -171.7(13) no
C3 N2 C1 N5 -1.0(18) no
C1 N2 C6 C7 73(2) no
C1 N2 C6 C11 -111.9(17) no
C6 N2 C1 Ir1 19(3) no
C6 N2 C1 N5 -170.3(14) no
C3 N2 C6 C7 -95.2(18) no
C3 N2 C6 C11 79(2) no
C6 N2 C3 C4 179.3(14) no
C1 N5 C4 C3 14.2(17) no
C4 N5 C1 Ir1 161.6(12) no
C4 N5 C1 N2 -8.8(17) no
C1 N5 C19 C20 80.9(19) no
C1 N5 C19 C24 -100.6(17) no
C19 N5 C1 Ir1 -15(3) no
C19 N5 C1 N2 174.9(14) no
C4 N5 C19 C20 -95.2(17) no
C4 N5 C19 C24 83.3(17) no
C19 N5 C4 C3 -169.2(13) no
N2 C3 C4 N5 -13.3(18) no
N2 C6 C7 C8 -179.8(12) no
N2 C6 C7 C12 3(3) no
N2 C6 C11 C10 -179.7(12) no
N2 C6 C11 C15 -6(3) no
C7 C6 C11 C10 -5(3) no
C7 C6 C11 C15 168.9(14) no
C11 C6 C7 C8 6(3) no
C11 C6 C7 C12 -171.5(14) no
C6 C7 C8 C9 -1(3) no
C6 C7 C12 C13 -148.6(15) no
C6 C7 C12 C14 93.5(18) no
C8 C7 C12 C13 34(3) no
C8 C7 C12 C14 -83.5(18) no
C12 C7 C8 C9 175.7(14) no
C7 C8 C9 O9 179.7(14) no
C7 C8 C9 C10 -3(3) no
O9 C9 C10 C11 -179.2(13) no
C8 C9 C10 C11 3(3) no
C9 C10 C11 C6 1(3) no
C9 C10 C11 C15 -173.5(14) no
C6 C11 C15 C16 140.0(15) no
C6 C11 C15 C17 -99.4(17) no
C10 C11 C15 C16 -46(2) no
C10 C11 C15 C17 74.5(18) no
N5 C19 C20 C21 -177.5(12) no
N5 C19 C20 C25 4(2) no
N5 C19 C24 C23 179.0(12) no
N5 C19 C24 C28 2(2) no
C20 C19 C24 C23 -3(3) no
C20 C19 C24 C28 -179.5(13) no
C24 C19 C20 C21 4(3) no
C24 C19 C20 C25 -174.6(13) no
C19 C20 C21 C22 -7(3) no
C19 C20 C25 C26 -135.8(15) no
C19 C20 C25 C27 105.1(16) no
C21 C20 C25 C26 46(3) no
C21 C20 C25 C27 -73.5(18) no
C25 C20 C21 C22 172.1(14) no
C20 C21 C22 O22 179.5(15) no
C20 C21 C22 C23 8(3) no
O22 C22 C23 C24 -178.3(14) no
C21 C22 C23 C24 -6(3) no
C22 C23 C24 C19 3(3) no
C22 C23 C24 C28 -179.5(14) no
C19 C24 C28 C29 113.0(18) no
C19 C24 C28 C30 -119.1(16) no
C23 C24 C28 C29 -64(2) no
C23 C24 C28 C30 63.9(19) no
Ir1 C41 C42 Ir1 -0.000(18) no
Ir1 C41 C42 C43 -102.8(15) no
Ir1 C41 C48 C47 -11.8(18) no
C42 C41 C48 C47 -95(2) no
C48 C41 C42 Ir1 107.0(17) no
C48 C41 C42 C43 4(3) no
Ir1 C42 C43 C44 -33.4(18) no
C41 C42 C43 C44 46(3) no
C42 C43 C44 C45 29(3) no
C43 C44 C45 Ir1 -11(2) no
C43 C44 C45 C46 -93(2) no
Ir1 C45 C46 Ir1 -0.00(2) no
Ir1 C45 C46 C47 -101.2(16) no
C44 C45 C46 Ir1 106.1(18) no
C44 C45 C46 C47 5(3) no
Ir1 C46 C47 C48 -40.1(17) no
C45 C46 C47 C48 42(3) no
C46 C47 C48 C41 34(2) no
